data_8106493
loop_
_publ_author_name
'Radi, Smaail'
'Tighadouini, Said'
'Eddike, Driss'
'Mabkhot, Yahia N.'
'Tillard, Monique'

_publ_section_title
;
 Crystal structure of
 (Z)-3-hydroxy-3-(4-methoxyphenyl)-1-(pyridin-2-yl)prop-2-en-1-one,
 C15H13NO3
;
_journal_issue 2
_journal_name_full 'Zeitschrift f\"ur Kristallographie - New Crystal Structures'
_journal_page_first 235
_journal_page_last 236
_journal_paper_doi 10.1515/ncrs-2016-0219
_journal_volume 232
_journal_year 2017
_chemical_formula_moiety 'C15 H13 N O3'
_chemical_formula_sum 'C15 H13 N O3'
_chemical_formula_weight 255.26
_chemical_name_systematic
;
(<i>Z</i>)-3-hydroxy-3-(4-methoxyphenyl)-1-(pyridin-2-yl)prop-2-en-1-one
;
_space_group_crystal_system monoclinic
_space_group_IT_number 9
_space_group_name_Hall 'C -2yc'
_space_group_name_H-M_alt 'C 1 c 1'
_symmetry_space_group_name_Hall 'C -2yc'
_atom_sites_solution_hydrogens mixed
_audit_creation_method SHELXL-2013
_cell_angle_alpha 90
_cell_angle_beta 94.028(8)
_cell_angle_gamma 90
_cell_formula_units_Z 4
_cell_length_a 3.9230(3)
_cell_length_b 26.578(2)
_cell_length_c 11.7147(12)
_cell_measurement_reflns_used 6523
_cell_measurement_temperature 173(2)
_cell_measurement_theta_max 29.288
_cell_measurement_theta_min 2.321
_cell_volume 1218.42(18)
_computing_cell_refinement 'CrysAlisRed 171 Oxford Diffraction, 2009'
_computing_data_collection 'CrysAlisCCD 171 Oxford Diffraction, 2009'
_computing_data_reduction 'CrysAlisRed 171 Oxford Diffraction, 2009 [8]'
_computing_molecular_graphics 'ortep3 for windows, Farrugia, 2012 [10]'
_computing_structure_refinement 'SHELXL-2013, Sheldrick, 2013 [9]'
_computing_structure_solution 'SHELXS-97, Sheldrick 1997'
_diffrn_ambient_temperature 173(2)
_diffrn_detector 'CCD plate'
_diffrn_detector_type Sapphire3
_diffrn_measured_fraction_theta_full 0.999
_diffrn_measured_fraction_theta_max 0.879
_diffrn_measurement_device_type 'Xcalibur Sapphire3 Gemini'
_diffrn_measurement_method 'omega scan'
_diffrn_radiation_type MoK\a
_diffrn_radiation_wavelength 0.71073
_diffrn_reflns_av_R_equivalents 0.0241
_diffrn_reflns_av_unetI/netI 0.0361
_diffrn_reflns_Laue_measured_fraction_full 0.999
_diffrn_reflns_Laue_measured_fraction_max 0.879
_diffrn_reflns_limit_h_max 4
_diffrn_reflns_limit_h_min -5
_diffrn_reflns_limit_k_max 33
_diffrn_reflns_limit_k_min -33
_diffrn_reflns_limit_l_max 15
_diffrn_reflns_limit_l_min -15
_diffrn_reflns_number 6523
_diffrn_reflns_point_group_measured_fraction_full 0.980
_diffrn_reflns_point_group_measured_fraction_max 0.811
_diffrn_reflns_theta_full 25.242
_diffrn_reflns_theta_max 29.288
_diffrn_reflns_theta_min 2.321
_diffrn_source 'fine-focus sealed tube'
_diffrn_standards_decay_% 0
_diffrn_standards_interval_count 50
_diffrn_standards_number 1
_exptl_absorpt_coefficient_mu 0.098
_exptl_absorpt_correction_type none
_exptl_crystal_colour colorless
_exptl_crystal_density_diffrn 1.392
_exptl_crystal_density_method 'not measured'
_exptl_crystal_description platelet
_exptl_crystal_F_000 536
_exptl_crystal_size_max 0.5
_exptl_crystal_size_mid 0.15
_exptl_crystal_size_min 0.06
_refine_diff_density_max 0.143
_refine_diff_density_min -0.182
_refine_diff_density_rms 0.037
_refine_ls_abs_structure_details
;
 Flack x determined using 977 quotients [(I+)-(I-)]/[(I+)+(I-)]
 (Parsons and Flack (2004), Acta Cryst. A60, s61).
 Due to a high standard deviation, the Flack 
 final value of 0.0(6) is not trully reliable'
;
_refine_ls_abs_structure_Flack 0.0(6)
_refine_ls_extinction_method none
_refine_ls_goodness_of_fit_ref 1.054
_refine_ls_hydrogen_treatment mixed
_refine_ls_matrix_type full
_refine_ls_number_parameters 181
_refine_ls_number_reflns 2713
_refine_ls_number_restraints 2
_refine_ls_restrained_S_all 1.054
_refine_ls_R_factor_all 0.0453
_refine_ls_R_factor_gt 0.0387
_refine_ls_shift/su_max 0.000
_refine_ls_shift/su_mean 0.000
_refine_ls_structure_factor_coef Fsqd
_refine_ls_weighting_details
;
 w=1/[\s^2^(Fo^2^)+(0.0418P)^2^]
 where P=(Fo^2^+2Fc^2^)/3
;
_refine_ls_weighting_scheme calc
_refine_ls_wR_factor_gt 0.0823
_refine_ls_wR_factor_ref 0.0877
_reflns_Friedel_coverage 0.836
_reflns_Friedel_fraction_full 0.961
_reflns_Friedel_fraction_max 0.743
_reflns_number_gt 2410
_reflns_number_total 2714
_reflns_threshold_expression 'I > 2\s(I)'
_cod_data_source_file suppl_ncrs-2016-0219_suppl.cif
_cod_data_source_block moni73
_cod_original_sg_symbol_H-M 'C c'
_cod_database_code 8106493
_shelx_space_group_comment
;
The symmetry employed for this shelxl refinement is uniquely defined
by the following loop, which should always be used as a source of
symmetry information in preference to the above space-group names.
They are only intended as comments.
;
_shelxl_version_number 2013-2

loop_
_space_group_symop_operation_xyz
'x, y, z'
'x, -y, z+1/2'
'x+1/2, y+1/2, z'
'x+1/2, -y+1/2, z+1/2'

loop_
_atom_site_label
_atom_site_type_symbol
_atom_site_fract_x
_atom_site_fract_y
_atom_site_fract_z
_atom_site_U_iso_or_equiv
_atom_site_adp_type
_atom_site_occupancy
_atom_site_site_symmetry_order
_atom_site_calc_flag
_atom_site_refinement_flags_posn
_atom_site_refinement_flags_adp
_atom_site_refinement_flags_occupancy
_atom_site_disorder_assembly
_atom_site_disorder_group
C1 C -0.1882(5) -0.36669(8) -0.2671(2) 0.0259(5) Uani 1 1 d . . . . .
C2 C -0.2952(6) -0.36593(9) -0.3825(2) 0.0267(6) Uani 1 1 d . . . . .
C3 C -0.2108(5) -0.40601(8) -0.4539(2) 0.0249(5) Uani 1 1 d . . . . .
C4 C -0.3192(6) -0.40770(8) -0.5771(2) 0.0241(5) Uani 1 1 d . . . . .
C5 C -0.2310(6) -0.44855(8) -0.6429(2) 0.0266(5) Uani 1 1 d . . . . .
H5 H -0.1015 -0.4752 -0.6074 0.032 Uiso 1 1 calc R U . . .
C6 C -0.3270(5) -0.45148(9) -0.7591(2) 0.0269(6) Uani 1 1 d . . . . .
H6 H -0.2665 -0.4799 -0.8024 0.032 Uiso 1 1 calc R U . . .
C7 C -0.5126(5) -0.41221(9) -0.8110(2) 0.0246(5) Uani 1 1 d . . . . .
C8 C -0.6015(6) -0.37083(9) -0.7473(2) 0.0282(6) Uani 1 1 d . . . . .
H8 H -0.7275 -0.3440 -0.7834 0.034 Uiso 1 1 calc R U . . .
C9 C -0.5073(5) -0.36858(9) -0.6318(2) 0.0268(5) Uani 1 1 d . . . . .
H9 H -0.5705 -0.3402 -0.5888 0.032 Uiso 1 1 calc R U . . .
C10 C -0.5131(6) -0.45106(9) -0.9946(2) 0.0320(6) Uani 1 1 d . . . . .
H10A H -0.6025 -0.4831 -0.9682 0.048 Uiso 1 1 calc R U . . .
H10B H -0.2629 -0.4523 -0.9901 0.048 Uiso 1 1 calc R U . . .
H10C H -0.5990 -0.4451 -1.0741 0.048 Uiso 1 1 calc R U . . .
C11 C -0.2740(6) -0.32595(8) -0.1876(2) 0.0267(5) Uani 1 1 d . . . . .
C12 C -0.1731(6) -0.32924(9) -0.0722(2) 0.0316(6) Uani 1 1 d . . . . .
H12 H -0.0481 -0.3576 -0.0427 0.038 Uiso 1 1 calc R U . . .
C13 C -0.2582(7) -0.29035(10) -0.0005(2) 0.0368(6) Uani 1 1 d . . . . .
H13 H -0.1917 -0.2915 0.0790 0.044 Uiso 1 1 calc R U . . .
C14 C -0.4396(6) -0.25025(10) -0.0461(2) 0.0357(6) Uani 1 1 d . . . . .
H14 H -0.5014 -0.2231 0.0010 0.043 Uiso 1 1 calc R U . . .
C15 C -0.5309(7) -0.25009(10) -0.1626(3) 0.0360(6) Uani 1 1 d . . . . .
H15 H -0.6576 -0.2222 -0.1934 0.043 Uiso 1 1 calc R U . . .
H1 H -0.435(7) -0.3384(10) -0.409(2) 0.032(7) Uiso 1 1 d . . . . .
H2 H 0.019(11) -0.4269(17) -0.312(4) 0.099(14) Uiso 1 1 d . . . . .
N N -0.4521(5) -0.28662(7) -0.23402(19) 0.0314(5) Uani 1 1 d . . . . .
O1 O -0.0315(4) -0.44320(6) -0.41288(16) 0.0320(4) Uani 1 1 d . . . . .
O2 O -0.0054(5) -0.40355(6) -0.22220(17) 0.0348(4) Uani 1 1 d . . . . .
O3 O -0.6225(4) -0.41111(6) -0.92382(15) 0.0310(4) Uani 1 1 d . . . . .

loop_
_atom_site_aniso_label
_atom_site_aniso_U_11
_atom_site_aniso_U_22
_atom_site_aniso_U_33
_atom_site_aniso_U_23
_atom_site_aniso_U_13
_atom_site_aniso_U_12
C1 0.0271(12) 0.0223(12) 0.0285(14) 0.0016(10) 0.0047(10) -0.0032(9)
C2 0.0299(13) 0.0237(13) 0.0265(15) 0.0018(10) 0.0029(10) 0.0003(9)
C3 0.0223(12) 0.0254(12) 0.0271(14) 0.0044(10) 0.0019(10) -0.0029(8)
C4 0.0229(11) 0.0240(11) 0.0255(12) 0.0017(9) 0.0029(9) -0.0035(8)
C5 0.0287(12) 0.0233(12) 0.0276(14) 0.0040(10) 0.0012(10) 0.0026(8)
C6 0.0293(13) 0.0232(13) 0.0282(14) -0.0007(10) 0.0026(11) 0.0017(8)
C7 0.0241(12) 0.0268(13) 0.0225(13) 0.0007(9) -0.0001(9) -0.0031(8)
C8 0.0300(12) 0.0241(12) 0.0301(14) 0.0055(10) -0.0007(10) 0.0046(9)
C9 0.0297(12) 0.0220(12) 0.0288(15) -0.0002(10) 0.0031(10) 0.0011(8)
C10 0.0358(13) 0.0340(14) 0.0258(13) -0.0035(11) -0.0003(10) 0.0012(10)
C11 0.0266(11) 0.0257(13) 0.0280(13) -0.0007(10) 0.0031(9) -0.0033(9)
C12 0.0333(13) 0.0307(13) 0.0308(15) 0.0002(11) 0.0027(11) -0.0024(9)
C13 0.0419(15) 0.0403(16) 0.0285(15) -0.0048(12) 0.0047(12) -0.0053(11)
C14 0.0373(14) 0.0308(13) 0.0401(16) -0.0095(12) 0.0115(12) -0.0056(10)
C15 0.0410(14) 0.0255(13) 0.0423(16) -0.0006(11) 0.0082(12) 0.0034(10)
N 0.0371(11) 0.0272(11) 0.0300(13) 0.0012(9) 0.0016(9) 0.0011(9)
O1 0.0412(10) 0.0257(9) 0.0285(10) 0.0002(8) -0.0021(8) 0.0068(7)
O2 0.0464(10) 0.0301(9) 0.0272(10) 0.0016(8) -0.0029(8) 0.0082(7)
O3 0.0377(9) 0.0314(10) 0.0235(9) -0.0009(7) -0.0018(7) 0.0061(7)

loop_
_atom_type_symbol
_atom_type_description
_atom_type_scat_dispersion_real
_atom_type_scat_dispersion_imag
_atom_type_scat_source
C C 0.0033 0.0016 'International Tables Vol C Tables 4.2.6.8 and 6.1.1.4'
H H 0.0000 0.0000 'International Tables Vol C Tables 4.2.6.8 and 6.1.1.4'
N N 0.0061 0.0033 'International Tables Vol C Tables 4.2.6.8 and 6.1.1.4'
O O 0.0106 0.0060 'International Tables Vol C Tables 4.2.6.8 and 6.1.1.4'

loop_
_geom_angle_atom_site_label_1
_geom_angle_atom_site_label_2
_geom_angle_atom_site_label_3
_geom_angle
_geom_angle_site_symmetry_1
_geom_angle_site_symmetry_3
O2 C1 C2 121.7(2) . .
O2 C1 C11 116.0(2) . .
C2 C1 C11 122.4(2) . .
C1 C2 C3 120.0(2) . .
C1 C2 H1 117.0(17) . .
C3 C2 H1 122.9(17) . .
O1 C3 C2 120.3(2) . .
O1 C3 C4 117.0(2) . .
C2 C3 C4 122.7(2) . .
C5 C4 C9 118.0(2) . .
C5 C4 C3 120.0(2) . .
C9 C4 C3 122.0(2) . .
C4 C5 C6 121.8(2) . .
C4 C5 H5 119.1 . .
C6 C5 H5 119.1 . .
C7 C6 C5 119.0(2) . .
C7 C6 H6 120.5 . .
C5 C6 H6 120.5 . .
O3 C7 C8 115.5(2) . .
O3 C7 C6 124.2(2) . .
C8 C7 C6 120.3(2) . .
C9 C8 C7 120.2(2) . .
C9 C8 H8 119.9 . .
C7 C8 H8 119.9 . .
C8 C9 C4 120.8(2) . .
C8 C9 H9 119.6 . .
C4 C9 H9 119.6 . .
O3 C10 H10A 109.5 . .
O3 C10 H10B 109.5 . .
H10A C10 H10B 109.5 . .
O3 C10 H10C 109.5 . .
H10A C10 H10C 109.5 . .
H10B C10 H10C 109.5 . .
N C11 C12 123.1(2) . .
N C11 C1 116.5(2) . .
C12 C11 C1 120.4(2) . .
C11 C12 C13 118.7(2) . .
C11 C12 H12 120.7 . .
C13 C12 H12 120.7 . .
C14 C13 C12 119.0(3) . .
C14 C13 H13 120.5 . .
C12 C13 H13 120.5 . .
C13 C14 C15 118.5(2) . .
C13 C14 H14 120.7 . .
C15 C14 H14 120.7 . .
N C15 C14 124.1(3) . .
N C15 H15 118.0 . .
C14 C15 H15 118.0 . .
C15 N C11 116.6(2) . .
C3 O1 H2 98(2) . .
C1 O2 H2 96(2) . .
C7 O3 C10 117.34(19) . .

loop_
_geom_bond_atom_site_label_1
_geom_bond_atom_site_label_2
_geom_bond_distance
_geom_bond_site_symmetry_2
C1 O2 1.303(3) .
C1 C2 1.387(3) .
C1 C11 1.483(3) .
C2 C3 1.408(3) .
C2 H1 0.95(3) .
C3 O1 1.287(3) .
C3 C4 1.477(3) .
C4 C5 1.389(3) .
C4 C9 1.404(3) .
C5 C6 1.390(3) .
C5 H5 0.9500 .
C6 C7 1.388(3) .
C6 H6 0.9500 .
C7 O3 1.361(3) .
C7 C8 1.387(3) .
C8 C9 1.378(3) .
C8 H8 0.9500 .
C9 H9 0.9500 .
C10 O3 1.432(3) .
C10 H10A 0.9800 .
C10 H10B 0.9800 .
C10 H10C 0.9800 .
C11 N 1.350(3) .
C11 C12 1.384(4) .
C12 C13 1.387(4) .
C12 H12 0.9500 .
C13 C14 1.369(4) .
C13 H13 0.9500 .
C14 C15 1.386(4) .
C14 H14 0.9500 .
C15 N 1.332(3) .
C15 H15 0.9500 .
O1 H2 1.26(5) .
O2 H2 1.23(5) .

loop_
_geom_torsion_atom_site_label_1
_geom_torsion_atom_site_label_2
_geom_torsion_atom_site_label_3
_geom_torsion_atom_site_label_4
_geom_torsion
_geom_torsion_site_symmetry_1
_geom_torsion_site_symmetry_2
_geom_torsion_site_symmetry_3
_geom_torsion_site_symmetry_4
O2 C1 C2 C3 0.9(3) . . . .
C11 C1 C2 C3 -179.05(19) . . . .
C1 C2 C3 O1 -0.7(3) . . . .
C1 C2 C3 C4 179.46(18) . . . .
O1 C3 C4 C5 0.9(3) . . . .
C2 C3 C4 C5 -179.3(2) . . . .
O1 C3 C4 C9 -178.2(2) . . . .
C2 C3 C4 C9 1.7(3) . . . .
C9 C4 C5 C6 -0.7(3) . . . .
C3 C4 C5 C6 -179.77(19) . . . .
C4 C5 C6 C7 0.8(3) . . . .
C5 C6 C7 O3 -179.5(2) . . . .
C5 C6 C7 C8 -0.3(3) . . . .
O3 C7 C8 C9 178.99(19) . . . .
C6 C7 C8 C9 -0.3(3) . . . .
C7 C8 C9 C4 0.4(3) . . . .
C5 C4 C9 C8 0.1(3) . . . .
C3 C4 C9 C8 179.2(2) . . . .
O2 C1 C11 N 177.5(2) . . . .
C2 C1 C11 N -2.5(3) . . . .
O2 C1 C11 C12 -2.5(3) . . . .
C2 C1 C11 C12 177.4(2) . . . .
N C11 C12 C13 0.0(3) . . . .
C1 C11 C12 C13 180.0(2) . . . .
C11 C12 C13 C14 0.2(4) . . . .
C12 C13 C14 C15 -0.1(4) . . . .
C13 C14 C15 N -0.3(4) . . . .
C14 C15 N C11 0.5(4) . . . .
C12 C11 N C15 -0.3(3) . . . .
C1 C11 N C15 179.7(2) . . . .
C8 C7 O3 C10 175.05(19) . . . .
C6 C7 O3 C10 -5.7(3) . . . .
